data_2023362
loop_
_publ_author_name
'Voss, J.'
'Stammler, H.G.'
'Sewald, N.'

_publ_section_title
;
 Synthesis and crystal structure of 2,2,2-trichloroethyl
 N-{4-[6-(1-hydroxyethyl)-1,2,4,5-tetrazin-3-yl]benzyl}carbamate
;
_journal_issue 2
_journal_name_full 'Acta Crystallographica Section E Crystallographic Communications'
_journal_paper_doi 10.1107/S2056989025000441
_journal_volume 81
_journal_year 2025
_chemical_formula_iupac 'C14 H14 Cl3 N5 O3'
_chemical_formula_moiety 'C14 H14 Cl3 N5 O3'
_chemical_formula_sum 'C14 H14 Cl3 N5 O3'
_chemical_formula_weight 406.65
_chemical_name_systematic
;2,2,2-Trichloroethyl
<i>N</i>-{4-[6-(1-hydroxyethyl)-1,2,4,5-tetrazin-3-yl]benzyl}carbamate
;
_space_group_crystal_system triclinic
_space_group_IT_number 2
_space_group_name_Hall '-P 1'
_space_group_name_H-M_alt 'P -1'
_atom_sites_solution_hydrogens mixed
_atom_sites_solution_primary dual
_atom_sites_solution_secondary difmap
_audit_creation_method
;
Olex2 1.5-alpha
(compiled 2023.08.24 svn.re1ec1418 for OlexSys, GUI svn.r6817)
;
_cell_angle_alpha 84.8340(16)
_cell_angle_beta 86.9814(16)
_cell_angle_gamma 83.8568(14)
_cell_formula_units_Z 4
_cell_length_a 5.68120(9)
_cell_length_b 9.79735(16)
_cell_length_c 30.9679(7)
_cell_measurement_reflns_used 17243
_cell_measurement_temperature 100.00(10)
_cell_measurement_theta_max 76.2590
_cell_measurement_theta_min 4.2710
_cell_volume 1705.22(6)
_computing_cell_refinement
;
CrysAlisPro 1.171.42.72a (Rigaku OD, 2022)
;
_computing_data_collection
;
CrysAlisPro 1.171.42.72a (Rigaku OD, 2022)
;
_computing_data_reduction
;
CrysAlisPro 1.171.42.72a (Rigaku OD, 2022)
;
_computing_molecular_graphics
;
Olex2 1.5-alpha (Dolomanov et al., 2009)
;
_computing_publication_material
;
Olex2 1.5-alpha (Dolomanov et al., 2009)
;
_computing_structure_refinement
;
SHELXL2018/3 (Sheldrick, 2015b)
;
_computing_structure_solution
;
<i>SHELXT</i>  (Sheldrick, 2015a)
;
_diffrn_ambient_temperature 100.00(10)
_diffrn_detector 'CCD plate'
_diffrn_detector_area_resol_mean 5.3114
_diffrn_measured_fraction_theta_full 0.999
_diffrn_measured_fraction_theta_max 0.980
_diffrn_measurement_device 'four-circle diffractometer'
_diffrn_measurement_device_type 'SuperNova, Dual, Cu at home/near, Atlas'
_diffrn_measurement_method '\w scans'
_diffrn_radiation_monochromator mirror
_diffrn_radiation_probe x-ray
_diffrn_radiation_type 'Cu K\a'
_diffrn_radiation_wavelength 1.54184
_diffrn_reflns_av_unetI/netI 0.0158
_diffrn_reflns_limit_h_max 7
_diffrn_reflns_limit_h_min -7
_diffrn_reflns_limit_k_max 12
_diffrn_reflns_limit_k_min -12
_diffrn_reflns_limit_l_max 38
_diffrn_reflns_limit_l_min -38
_diffrn_reflns_number 7450
_diffrn_reflns_theta_full 67.684
_diffrn_reflns_theta_max 76.362
_diffrn_reflns_theta_min 4.305
_diffrn_source 'micro-focus sealed X-ray tube'
_exptl_absorpt_coefficient_mu 5.105
_exptl_absorpt_correction_T_max 1.000
_exptl_absorpt_correction_T_min 0.465
_exptl_absorpt_correction_type gaussian
_exptl_absorpt_process_details
;
(CrysAlisPro; Rigaku OD, 2022)
;
_exptl_crystal_colour 'clear red'
_exptl_crystal_density_diffrn 1.584
_exptl_crystal_description plate
_exptl_crystal_F_000 832
_exptl_crystal_size_max 0.23
_exptl_crystal_size_mid 0.14
_exptl_crystal_size_min 0.01
_refine_diff_density_max 0.768
_refine_diff_density_min -0.905
_refine_ls_extinction_method none
_refine_ls_goodness_of_fit_ref 1.046
_refine_ls_hydrogen_treatment mixed
_refine_ls_matrix_type full
_refine_ls_number_parameters 486
_refine_ls_number_reflns 7450
_refine_ls_number_restraints 19
_refine_ls_restrained_S_all 1.045
_refine_ls_R_factor_all 0.0715
_refine_ls_R_factor_gt 0.0692
_refine_ls_shift/su_max 0.000
_refine_ls_shift/su_mean 0.000
_refine_ls_structure_factor_coef Fsqd
_refine_ls_weighting_details 'w=1/[\s^2^(Fo^2^)+(0.1045P)^2^+9.5963P] where P=(Fo^2^+2Fc^2^)/3'
_refine_ls_weighting_scheme calc
_refine_ls_wR_factor_gt 0.2018
_refine_ls_wR_factor_ref 0.2064
_reflns_number_gt 7177
_reflns_number_total 7450
_reflns_threshold_expression 'I > 2\s(I)'
_cod_data_source_file dj2079.cif
_cod_data_source_block I
_cod_original_cell_volume 1705.22(5)
_cod_database_code 2023362
_shelx_space_group_comment
;
The symmetry employed for this shelxl refinement is uniquely defined
by the following loop, which should always be used as a source of
symmetry information in preference to the above space-group names.
They are only intended as comments.
;
_shelx_estimated_absorpt_t_min 0.383
_shelx_estimated_absorpt_t_max 0.946

loop_
_space_group_symop_operation_xyz
'x, y, z'
'-x, -y, -z'

loop_
_atom_site_type_symbol
_atom_site_label
_atom_site_fract_x
_atom_site_fract_y
_atom_site_fract_z
_atom_site_U_iso_or_equiv
_atom_site_adp_type
_atom_site_calc_flag
_atom_site_occupancy
_atom_site_disorder_assembly
_atom_site_disorder_group
Cl Cl1 1.1322(2) 0.08824(14) 0.42925(5) 0.0329(3) Uani d 1 . .
Cl Cl2 0.6950(2) 0.26123(16) 0.44550(5) 0.0321(3) Uani d 1 . .
Cl Cl3 1.0931(2) 0.37599(12) 0.39919(4) 0.0234(3) Uani d 1 . .
O O1 0.7048(6) 0.3022(4) 0.34668(12) 0.0211(7) Uani d 1 . .
O O2 0.4640(7) 0.1570(4) 0.32311(13) 0.0251(8) Uani d 1 . .
O O3 -0.3128(14) 1.2598(7) 0.0771(2) 0.058(2) Uani d 0.837(12) A 1
H H3 -0.457723 1.253027 0.074885 0.087 Uiso calc 0.837(12) A 1
O O3B 0.041(5) 1.181(3) 0.0326(10) 0.057(2) Uani d 0.163(12) A 2
H H3B 0.062683 1.132429 0.011423 0.085 Uiso calc 0.163(12) A 2
N N1 -0.2060(10) 0.9150(5) 0.15838(16) 0.0342(11) Uani d 1 . .
N N2 -0.2588(12) 1.0152(6) 0.12785(17) 0.0410(13) Uani d 1 . .
N N3 0.1015(12) 0.9577(7) 0.08992(18) 0.0465(15) Uani d 1 . .
N N4 0.1566(10) 0.8561(6) 0.11993(17) 0.0386(12) Uani d 1 . .
N N5 0.4121(8) 0.3882(4) 0.30433(14) 0.0200(8) Uani d 1 . .
H H5 0.425(11) 0.471(6) 0.3121(19) 0.021(15) Uiso d 1 . .
C C1 0.9349(9) 0.2284(5) 0.40819(18) 0.0222(10) Uani d 1 . .
C C2 0.8490(9) 0.1865(5) 0.36602(17) 0.0210(10) Uani d 1 . .
H H2A 0.985741 0.160333 0.346223 0.025 Uiso calc 1 . .
H H2B 0.755748 0.106562 0.371964 0.025 Uiso calc 1 . .
C C3 0.5192(9) 0.2743(5) 0.32447(16) 0.0191(9) Uani d 1 . .
C C4 0.1921(9) 0.3815(5) 0.28271(18) 0.0228(10) Uani d 1 . .
H H4A 0.058991 0.380919 0.304661 0.027 Uiso calc 1 . .
H H4B 0.202155 0.294306 0.268512 0.027 Uiso calc 1 . .
C C5 0.1427(9) 0.5008(5) 0.24926(17) 0.0204(10) Uani d 1 . .
C C6 -0.0741(9) 0.5793(5) 0.24949(17) 0.0220(10) Uani d 1 . .
H H6 -0.191793 0.558846 0.271351 0.026 Uiso calc 1 . .
C C7 -0.1219(10) 0.6876(5) 0.21823(17) 0.0233(10) Uani d 1 . .
H H7 -0.271988 0.740636 0.218868 0.028 Uiso calc 1 . .
C C8 0.0472(10) 0.7192(5) 0.18602(16) 0.0224(10) Uani d 1 . .
C C9 0.2680(10) 0.6410(6) 0.18550(18) 0.0265(11) Uani d 1 . .
H H9 0.386199 0.662407 0.163834 0.032 Uiso calc 1 . .
C C10 0.3137(9) 0.5320(6) 0.21675(18) 0.0255(11) Uani d 1 . .
H H10 0.462872 0.477978 0.216052 0.031 Uiso calc 1 . .
C C11 -0.0040(10) 0.8342(6) 0.15300(17) 0.0252(11) Uani d 1 . .
C C12 -0.1062(16) 1.0318(7) 0.0945(2) 0.0441(17) Uani d 1 . .
C C13 -0.1735(18) 1.1430(8) 0.0587(2) 0.056(2) Uani d 1 . .
H H13 -0.026605 1.174380 0.043490 0.068 Uiso calc 0.837(12) A 1
H H13A -0.262563 1.225676 0.070826 0.068 Uiso calc 0.163(12) A 2
C C14 -0.315(3) 1.0854(13) 0.0276(4) 0.095(4) Uani d 1 . .
H H14A -0.466918 1.064440 0.041722 0.143 Uiso calc 1 . .
H H14B -0.228721 1.000804 0.017905 0.143 Uiso calc 1 . .
H H14C -0.343324 1.152675 0.002581 0.143 Uiso calc 1 . .
Cl Cl4 0.3166(2) -0.29716(16) 0.44065(5) 0.0315(3) Uani d 1 . .
Cl Cl5 0.7664(2) -0.39206(13) 0.47735(4) 0.0249(3) Uani d 1 . .
Cl Cl6 0.6449(3) -0.10273(13) 0.45496(4) 0.0301(3) Uani d 1 . .
O O4 0.6305(6) -0.1854(4) 0.36372(12) 0.0223(7) Uani d 1 . .
O O5 0.4424(8) -0.3461(4) 0.33389(14) 0.0329(10) Uani d 1 . .
O O6 -0.2967(16) 0.7521(8) 0.0779(3) 0.066(3) Uani d 0.781(12) B 1
H H6A -0.441892 0.742144 0.078460 0.100 Uiso calc 0.781(12) B 1
O O6B 0.066(4) 0.669(3) 0.0397(8) 0.065(3) Uani d 0.219(12) B 2
H H6B 0.073883 0.650586 0.013651 0.097 Uiso calc 0.219(12) B 2
N N6 -0.1979(10) 0.4068(6) 0.16096(16) 0.0353(12) Uani d 1 . .
N N7 -0.2464(11) 0.5074(6) 0.13041(18) 0.0408(13) Uani d 1 . .
N N8 0.1101(12) 0.4390(7) 0.09173(18) 0.0471(15) Uani d 1 . .
N N9 0.1614(10) 0.3370(6) 0.12202(16) 0.0379(12) Uani d 1 . .
N N10 0.3659(8) -0.1176(4) 0.31429(15) 0.0230(9) Uani d 1 . .
H H10A 0.396(12) -0.039(6) 0.323(2) 0.024(16) Uiso d 1 . .
C C15 0.6236(8) -0.2704(5) 0.43975(16) 0.0193(9) Uani d 1 . .
C C16 0.7363(10) -0.2879(6) 0.39447(16) 0.0246(11) Uani d 1 . .
H H16A 0.908502 -0.280039 0.394745 0.030 Uiso calc 1 . .
H H16B 0.714738 -0.380646 0.385943 0.030 Uiso calc 1 . .
C C17 0.4739(10) -0.2264(5) 0.33665(16) 0.0226(10) Uani d 1 . .
C C18 0.1770(10) -0.1350(6) 0.28555(18) 0.0263(11) Uani d 1 . .
H H18A 0.028851 -0.147025 0.303129 0.032 Uiso calc 1 . .
H H18B 0.220077 -0.219402 0.270328 0.032 Uiso calc 1 . .
C C19 0.1346(10) -0.0128(5) 0.25238(16) 0.0228(10) Uani d 1 . .
C C20 -0.0829(9) 0.0671(5) 0.25217(16) 0.0215(10) Uani d 1 . .
H H20 -0.203089 0.046435 0.273515 0.026 Uiso calc 1 . .
C C21 -0.1259(9) 0.1770(5) 0.22099(17) 0.0230(10) Uani d 1 . .
H H21 -0.274288 0.231891 0.221342 0.028 Uiso calc 1 . .
C C22 0.0482(10) 0.2067(5) 0.18928(16) 0.0219(10) Uani d 1 . .
C C23 0.2663(11) 0.1270(6) 0.18944(18) 0.0277(11) Uani d 1 . .
H H23 0.386184 0.146932 0.167935 0.033 Uiso calc 1 . .
C C24 0.3089(10) 0.0183(6) 0.22100(18) 0.0266(11) Uani d 1 . .
H H24 0.458556 -0.035162 0.221115 0.032 Uiso calc 1 . .
C C25 0.0020(10) 0.3216(6) 0.15551(17) 0.0258(11) Uani d 1 . .
C C26 -0.0929(15) 0.5181(8) 0.0967(2) 0.0458(17) Uani d 1 . .
C C27 -0.1601(19) 0.6313(9) 0.0606(3) 0.064(2) Uani d 1 . .
H H27 -0.013816 0.659602 0.044318 0.077 Uiso calc 0.781(12) B 1
H H27A -0.246526 0.713110 0.073622 0.077 Uiso calc 0.219(12) B 2
C C28 -0.316(3) 0.5772(14) 0.0307(4) 0.111(5) Uani d 1 . .
H H28A -0.239850 0.489798 0.021050 0.167 Uiso calc 1 . .
H H28B -0.342077 0.643866 0.005394 0.167 Uiso calc 1 . .
H H28C -0.467882 0.562106 0.045729 0.167 Uiso calc 1 . .

loop_
_atom_site_aniso_label
_atom_site_aniso_U_11
_atom_site_aniso_U_22
_atom_site_aniso_U_33
_atom_site_aniso_U_12
_atom_site_aniso_U_13
_atom_site_aniso_U_23
Cl1 0.0285(7) 0.0247(6) 0.0446(7) -0.0008(5) -0.0148(6) 0.0072(5)
Cl2 0.0234(6) 0.0390(8) 0.0352(7) -0.0087(5) 0.0066(5) -0.0073(6)
Cl3 0.0175(5) 0.0184(5) 0.0351(6) -0.0027(4) -0.0045(4) -0.0048(5)
O1 0.0167(16) 0.0132(16) 0.0344(19) -0.0039(13) -0.0087(14) -0.0001(14)
O2 0.0271(19) 0.0122(17) 0.037(2) -0.0049(14) -0.0076(15) -0.0027(15)
O3 0.069(5) 0.034(3) 0.065(4) 0.007(3) -0.002(4) 0.012(3)
O3B 0.092(7) 0.035(4) 0.040(4) 0.002(4) -0.001(4) 0.009(4)
N1 0.044(3) 0.025(2) 0.031(2) 0.004(2) -0.005(2) 0.003(2)
N2 0.061(4) 0.026(3) 0.033(3) 0.010(2) -0.008(2) 0.002(2)
N3 0.060(4) 0.044(3) 0.031(3) -0.004(3) 0.002(3) 0.011(2)
N4 0.040(3) 0.042(3) 0.031(3) -0.001(2) 0.001(2) 0.009(2)
N5 0.021(2) 0.0116(19) 0.029(2) -0.0071(16) -0.0087(17) -0.0012(16)
C1 0.012(2) 0.018(2) 0.037(3) -0.0006(18) -0.0072(19) 0.000(2)
C2 0.021(2) 0.014(2) 0.028(2) 0.0019(18) -0.0043(19) -0.0016(18)
C3 0.015(2) 0.016(2) 0.027(2) -0.0042(18) -0.0016(18) -0.0006(18)
C4 0.017(2) 0.017(2) 0.036(3) -0.0072(19) -0.011(2) 0.003(2)
C5 0.019(2) 0.016(2) 0.028(2) -0.0059(18) -0.0092(19) -0.0010(19)
C6 0.020(2) 0.016(2) 0.030(3) -0.0048(19) -0.0027(19) -0.002(2)
C7 0.024(3) 0.017(2) 0.029(3) -0.0024(19) -0.005(2) -0.001(2)
C8 0.026(3) 0.018(2) 0.024(2) -0.004(2) -0.0054(19) -0.0029(19)
C9 0.024(3) 0.027(3) 0.028(3) -0.003(2) 0.001(2) -0.001(2)
C10 0.020(2) 0.022(3) 0.033(3) 0.003(2) -0.001(2) -0.002(2)
C11 0.031(3) 0.022(3) 0.024(2) -0.005(2) -0.005(2) -0.003(2)
C12 0.076(5) 0.028(3) 0.027(3) 0.001(3) -0.010(3) 0.001(2)
C13 0.091(6) 0.035(4) 0.039(4) 0.002(4) -0.001(4) 0.009(3)
C14 0.147(12) 0.077(7) 0.061(6) 0.003(8) -0.048(7) 0.011(5)
Cl4 0.0147(5) 0.0430(8) 0.0375(7) -0.0108(5) -0.0052(5) 0.0047(6)
Cl5 0.0229(6) 0.0202(6) 0.0301(6) 0.0014(4) -0.0064(5) 0.0054(5)
Cl6 0.0412(7) 0.0149(6) 0.0354(7) -0.0034(5) -0.0113(5) -0.0032(5)
O4 0.0226(18) 0.0155(17) 0.0287(18) -0.0025(14) -0.0065(14) 0.0020(14)
O5 0.052(3) 0.0066(16) 0.042(2) -0.0013(16) -0.020(2) -0.0033(15)
O6 0.078(6) 0.042(4) 0.074(5) 0.006(4) -0.012(5) 0.014(4)
O6B 0.092(7) 0.049(5) 0.048(5) -0.003(5) -0.003(4) 0.015(4)
N6 0.047(3) 0.029(3) 0.027(2) 0.005(2) -0.005(2) 0.002(2)
N7 0.055(4) 0.030(3) 0.034(3) 0.009(2) -0.009(2) 0.002(2)
N8 0.054(4) 0.053(4) 0.032(3) -0.007(3) -0.005(2) 0.014(3)
N9 0.043(3) 0.043(3) 0.026(2) -0.006(2) -0.002(2) 0.007(2)
N10 0.029(2) 0.011(2) 0.030(2) -0.0044(17) -0.0138(18) -0.0027(17)
C15 0.008(2) 0.022(2) 0.027(2) -0.0035(17) -0.0035(17) 0.0039(19)
C16 0.026(3) 0.025(3) 0.022(2) 0.003(2) -0.006(2) 0.001(2)
C17 0.028(3) 0.017(2) 0.023(2) 0.000(2) -0.007(2) -0.0026(19)
C18 0.029(3) 0.020(3) 0.032(3) -0.007(2) -0.013(2) 0.002(2)
C19 0.028(3) 0.017(2) 0.024(2) -0.002(2) -0.010(2) -0.0025(19)
C20 0.026(3) 0.017(2) 0.023(2) -0.009(2) -0.0032(19) -0.0024(19)
C21 0.023(3) 0.019(2) 0.027(2) 0.002(2) -0.006(2) -0.005(2)
C22 0.025(3) 0.021(2) 0.021(2) -0.005(2) -0.0045(19) -0.0031(19)
C23 0.032(3) 0.025(3) 0.026(3) -0.001(2) -0.002(2) -0.001(2)
C24 0.026(3) 0.020(3) 0.034(3) 0.002(2) -0.004(2) -0.002(2)
C25 0.033(3) 0.021(3) 0.024(2) -0.005(2) -0.006(2) -0.003(2)
C26 0.068(5) 0.038(4) 0.031(3) -0.004(3) -0.012(3) 0.007(3)
C27 0.091(7) 0.049(5) 0.047(4) -0.002(4) -0.004(4) 0.014(4)
C28 0.176(15) 0.079(8) 0.079(8) -0.001(9) -0.070(9) 0.015(6)

loop_
_atom_type_symbol
_atom_type_description
_atom_type_scat_dispersion_real
_atom_type_scat_dispersion_imag
_atom_type_scat_source
C C 0.0181 0.0091 'International Tables Vol C Tables 4.2.6.8 and 6.1.1.4'
H H 0.0000 0.0000 'International Tables Vol C Tables 4.2.6.8 and 6.1.1.4'
Cl Cl 0.3639 0.7018 'International Tables Vol C Tables 4.2.6.8 and 6.1.1.4'
N N 0.0311 0.0180 'International Tables Vol C Tables 4.2.6.8 and 6.1.1.4'
O O 0.0492 0.0322 'International Tables Vol C Tables 4.2.6.8 and 6.1.1.4'

loop_
_exptl_crystal_face_index_h
_exptl_crystal_face_index_k
_exptl_crystal_face_index_l
_exptl_crystal_face_perp_dist
1 0 1 0.0672
-1 0 -1 0.0672
0 0 1 0.0056
0 0 -1 0.0056
0 -1 -1 0.1075
0 1 1 0.1075

loop_
_geom_angle_atom_site_label_1
_geom_angle_atom_site_label_2
_geom_angle_atom_site_label_3
_geom_angle_site_symmetry_1
_geom_angle_site_symmetry_3
_geom_angle
_geom_angle_publ_flag
C3 O1 C2 . . 116.7(4) ?
C13 O3 H3 . . 109.5 ?
C13 O3B H3B . . 109.5 ?
N2 N1 C11 . . 117.7(5) ?
N1 N2 C12 . . 118.3(6) ?
N4 N3 C12 . . 117.8(6) ?
N3 N4 C11 . . 117.7(6) ?
C3 N5 H5 . . 123(4) ?
C3 N5 C4 . . 119.5(4) ?
C4 N5 H5 . . 112(4) ?
Cl1 C1 Cl3 . . 108.2(3) ?
Cl2 C1 Cl1 . . 110.2(3) ?
Cl2 C1 Cl3 . . 109.5(3) ?
C2 C1 Cl1 . . 106.5(4) ?
C2 C1 Cl2 . . 110.7(3) ?
C2 C1 Cl3 . . 111.7(4) ?
O1 C2 C1 . . 107.5(4) ?
O1 C2 H2A . . 110.2 ?
O1 C2 H2B . . 110.2 ?
C1 C2 H2A . . 110.2 ?
C1 C2 H2B . . 110.2 ?
H2A C2 H2B . . 108.5 ?
O2 C3 O1 . . 122.7(5) ?
O2 C3 N5 . . 125.8(5) ?
N5 C3 O1 . . 111.5(4) ?
N5 C4 H4A . . 109.2 ?
N5 C4 H4B . . 109.2 ?
N5 C4 C5 . . 112.1(4) ?
H4A C4 H4B . . 107.9 ?
C5 C4 H4A . . 109.2 ?
C5 C4 H4B . . 109.2 ?
C6 C5 C4 . . 120.6(5) ?
C6 C5 C10 . . 118.9(5) ?
C10 C5 C4 . . 120.5(5) ?
C5 C6 H6 . . 119.6 ?
C5 C6 C7 . . 120.8(5) ?
C7 C6 H6 . . 119.6 ?
C6 C7 H7 . . 119.7 ?
C6 C7 C8 . . 120.6(5) ?
C8 C7 H7 . . 119.7 ?
C7 C8 C9 . . 119.3(5) ?
C7 C8 C11 . . 120.4(5) ?
C9 C8 C11 . . 120.3(5) ?
C8 C9 H9 . . 120.1 ?
C10 C9 C8 . . 119.7(5) ?
C10 C9 H9 . . 120.1 ?
C5 C10 H10 . . 119.6 ?
C9 C10 C5 . . 120.7(5) ?
C9 C10 H10 . . 119.6 ?
N1 C11 N4 . . 123.5(5) ?
N1 C11 C8 . . 117.2(5) ?
N4 C11 C8 . . 119.3(5) ?
N2 C12 N3 . . 124.7(6) ?
N2 C12 C13 . . 117.9(7) ?
N3 C12 C13 . . 117.4(7) ?
O3 C13 C12 . . 109.9(6) ?
O3 C13 H13 . . 109.5 ?
O3 C13 C14 . . 109.6(9) ?
O3B C13 C12 . . 110.5(14) ?
O3B C13 H13A . . 111.1 ?
C12 C13 H13 . . 109.5 ?
C12 C13 H13A . . 111.1 ?
C14 C13 O3B . . 104.1(16) ?
C14 C13 C12 . . 108.7(7) ?
C14 C13 H13 . . 109.5 ?
C14 C13 H13A . . 111.1 ?
C13 C14 H14A . . 109.5 ?
C13 C14 H14B . . 109.5 ?
C13 C14 H14C . . 109.5 ?
H14A C14 H14B . . 109.5 ?
H14A C14 H14C . . 109.5 ?
H14B C14 H14C . . 109.5 ?
C17 O4 C16 . . 117.1(4) ?
C27 O6 H6A . . 109.5 ?
C27 O6B H6B . . 109.5 ?
N7 N6 C25 . . 117.8(5) ?
N6 N7 C26 . . 117.5(6) ?
N9 N8 C26 . . 117.8(6) ?
N8 N9 C25 . . 117.1(6) ?
C17 N10 H10A . . 114(4) ?
C17 N10 C18 . . 120.1(4) ?
C18 N10 H10A . . 125(4) ?
Cl5 C15 Cl4 . . 108.7(3) ?
Cl5 C15 Cl6 . . 109.5(3) ?
Cl6 C15 Cl4 . . 108.2(3) ?
C16 C15 Cl4 . . 110.0(4) ?
C16 C15 Cl5 . . 109.5(3) ?
C16 C15 Cl6 . . 110.9(4) ?
O4 C16 C15 . . 110.4(4) ?
O4 C16 H16A . . 109.6 ?
O4 C16 H16B . . 109.6 ?
C15 C16 H16A . . 109.6 ?
C15 C16 H16B . . 109.6 ?
H16A C16 H16B . . 108.1 ?
O5 C17 O4 . . 123.8(5) ?
O5 C17 N10 . . 126.0(5) ?
N10 C17 O4 . . 110.2(4) ?
N10 C18 H18A . . 109.2 ?
N10 C18 H18B . . 109.2 ?
N10 C18 C19 . . 111.8(4) ?
H18A C18 H18B . . 107.9 ?
C19 C18 H18A . . 109.2 ?
C19 C18 H18B . . 109.2 ?
C20 C19 C18 . . 120.2(5) ?
C24 C19 C18 . . 120.6(5) ?
C24 C19 C20 . . 119.2(5) ?
C19 C20 H20 . . 119.7 ?
C19 C20 C21 . . 120.6(5) ?
C21 C20 H20 . . 119.7 ?
C20 C21 H21 . . 120.0 ?
C20 C21 C22 . . 120.0(5) ?
C22 C21 H21 . . 120.0 ?
C21 C22 C23 . . 119.6(5) ?
C21 C22 C25 . . 120.3(5) ?
C23 C22 C25 . . 120.1(5) ?
C22 C23 H23 . . 120.0 ?
C24 C23 C22 . . 120.1(5) ?
C24 C23 H23 . . 120.0 ?
C19 C24 C23 . . 120.6(5) ?
C19 C24 H24 . . 119.7 ?
C23 C24 H24 . . 119.7 ?
N6 C25 N9 . . 124.1(5) ?
N6 C25 C22 . . 116.9(5) ?
N9 C25 C22 . . 119.0(5) ?
N7 C26 N8 . . 125.6(6) ?
N7 C26 C27 . . 116.3(7) ?
N8 C26 C27 . . 118.1(7) ?
O6 C27 C26 . . 111.7(7) ?
O6 C27 H27 . . 109.9 ?
O6 C27 C28 . . 106.5(10) ?
O6B C27 C26 . . 105.9(12) ?
O6B C27 H27A . . 109.5 ?
O6B C27 C28 . . 113.6(15) ?
C26 C27 H27 . . 109.9 ?
C26 C27 H27A . . 109.5 ?
C28 C27 C26 . . 108.8(8) ?
C28 C27 H27 . . 109.9 ?
C28 C27 H27A . . 109.5 ?
C27 C28 H28A . . 109.5 ?
C27 C28 H28B . . 109.5 ?
C27 C28 H28C . . 109.5 ?
H28A C28 H28B . . 109.5 ?
H28A C28 H28C . . 109.5 ?
H28B C28 H28C . . 109.5 ?

loop_
_geom_bond_atom_site_label_1
_geom_bond_atom_site_label_2
_geom_bond_site_symmetry_2
_geom_bond_distance
_geom_bond_publ_flag
Cl1 C1 . 1.776(5) ?
Cl2 C1 . 1.762(6) ?
Cl3 C1 . 1.776(5) ?
O1 C2 . 1.431(6) ?
O1 C3 . 1.353(6) ?
O2 C3 . 1.228(6) ?
O3 H3 . 0.8400 ?
O3 C13 . 1.462(10) ?
O3B H3B . 0.8400 ?
O3B C13 . 1.486(18) ?
N1 N2 . 1.322(7) ?
N1 C11 . 1.334(8) ?
N2 C12 . 1.323(10) ?
N3 N4 . 1.323(8) ?
N3 C12 . 1.326(10) ?
N4 C11 . 1.353(8) ?
N5 H5 . 0.88(5) ?
N5 C3 . 1.332(6) ?
N5 C4 . 1.459(6) ?
C1 C2 . 1.523(7) ?
C2 H2A . 0.9900 ?
C2 H2B . 0.9900 ?
C4 H4A . 0.9900 ?
C4 H4B . 0.9900 ?
C4 C5 . 1.503(7) ?
C5 C6 . 1.381(7) ?
C5 C10 . 1.399(8) ?
C6 H6 . 0.9500 ?
C6 C7 . 1.385(7) ?
C7 H7 . 0.9500 ?
C7 C8 . 1.386(8) ?
C8 C9 . 1.398(8) ?
C8 C11 . 1.467(7) ?
C9 H9 . 0.9500 ?
C9 C10 . 1.388(8) ?
C10 H10 . 0.9500 ?
C12 C13 . 1.516(9) ?
C13 H13 . 1.0000 ?
C13 H13A . 1.0000 ?
C13 C14 . 1.472(14) ?
C14 H14A . 0.9800 ?
C14 H14B . 0.9800 ?
C14 H14C . 0.9800 ?
Cl4 C15 . 1.790(5) ?
Cl5 C15 . 1.754(5) ?
Cl6 C15 . 1.767(5) ?
O4 C16 . 1.427(6) ?
O4 C17 . 1.368(6) ?
O5 C17 . 1.216(7) ?
O6 H6A . 0.8400 ?
O6 C27 . 1.471(11) ?
O6B H6B . 0.8400 ?
O6B C27 . 1.477(17) ?
N6 N7 . 1.321(7) ?
N6 C25 . 1.348(8) ?
N7 C26 . 1.328(10) ?
N8 N9 . 1.327(8) ?
N8 C26 . 1.329(11) ?
N9 C25 . 1.350(8) ?
N10 H10A . 0.87(5) ?
N10 C17 . 1.329(7) ?
N10 C18 . 1.463(6) ?
C15 C16 . 1.527(7) ?
C16 H16A . 0.9900 ?
C16 H16B . 0.9900 ?
C18 H18A . 0.9900 ?
C18 H18B . 0.9900 ?
C18 C19 . 1.514(7) ?
C19 C20 . 1.390(8) ?
C19 C24 . 1.388(8) ?
C20 H20 . 0.9500 ?
C20 C21 . 1.390(7) ?
C21 H21 . 0.9500 ?
C21 C22 . 1.391(8) ?
C22 C23 . 1.392(8) ?
C22 C25 . 1.478(7) ?
C23 H23 . 0.9500 ?
C23 C24 . 1.389(8) ?
C24 H24 . 0.9500 ?
C26 C27 . 1.537(10) ?
C27 H27 . 1.0000 ?
C27 H27A . 1.0000 ?
C27 C28 . 1.482(16) ?
C28 H28A . 0.9800 ?
C28 H28B . 0.9800 ?
C28 H28C . 0.9800 ?

loop_
_geom_hbond_atom_site_label_D
_geom_hbond_atom_site_label_H
_geom_hbond_atom_site_label_A
_geom_hbond_site_symmetry_A
_geom_hbond_distance_DH
_geom_hbond_distance_HA
_geom_hbond_distance_DA
_geom_hbond_angle_DHA
_geom_hbond_publ_flag
O3 H3 N9 1_465 0.84 2.64 3.271(10) 132.5 yes
O3B H3B O6B 2_575 0.84 2.46 2.63(4) 91.6 yes
N5 H5 O5 1_565 0.88(5) 1.98(5) 2.861(6) 175(6) yes
O6 H6A N4 1_455 0.84 2.74 3.394(11) 136.0 yes
N10 H10A O2 . 0.87(5) 2.00(6) 2.844(6) 163(6) yes

loop_
_geom_torsion_atom_site_label_1
_geom_torsion_atom_site_label_2
_geom_torsion_atom_site_label_3
_geom_torsion_atom_site_label_4
_geom_torsion_site_symmetry_1
_geom_torsion_site_symmetry_2
_geom_torsion_site_symmetry_3
_geom_torsion_site_symmetry_4
_geom_torsion
_geom_torsion_publ_flag
Cl1 C1 C2 O1 . . . . -175.4(3) ?
Cl2 C1 C2 O1 . . . . 64.8(5) ?
Cl3 C1 C2 O1 . . . . -57.5(5) ?
N1 N2 C12 N3 . . . . -2.3(11) ?
N1 N2 C12 C13 . . . . 177.4(6) ?
N2 N1 C11 N4 . . . . 5.3(9) ?
N2 N1 C11 C8 . . . . -177.1(5) ?
N2 C12 C13 O3 . . . . 34.0(11) ?
N2 C12 C13 O3B . . . . 160.4(16) ?
N2 C12 C13 C14 . . . . -86.0(10) ?
N3 N4 C11 N1 . . . . -4.7(9) ?
N3 N4 C11 C8 . . . . 177.7(6) ?
N3 C12 C13 O3 . . . . -146.3(8) ?
N3 C12 C13 O3B . . . . -19.9(18) ?
N3 C12 C13 C14 . . . . 93.7(11) ?
N4 N3 C12 N2 . . . . 2.9(12) ?
N4 N3 C12 C13 . . . . -176.8(7) ?
N5 C4 C5 C6 . . . . -128.5(5) ?
N5 C4 C5 C10 . . . . 53.1(7) ?
C2 O1 C3 O2 . . . . 5.0(7) ?
C2 O1 C3 N5 . . . . -173.8(4) ?
C3 O1 C2 C1 . . . . -146.0(4) ?
C3 N5 C4 C5 . . . . -159.6(5) ?
C4 N5 C3 O1 . . . . -173.1(4) ?
C4 N5 C3 O2 . . . . 8.1(8) ?
C4 C5 C6 C7 . . . . -178.7(5) ?
C4 C5 C10 C9 . . . . 179.2(5) ?
C5 C6 C7 C8 . . . . 0.0(8) ?
C6 C5 C10 C9 . . . . 0.7(8) ?
C6 C7 C8 C9 . . . . -0.4(8) ?
C6 C7 C8 C11 . . . . -179.9(5) ?
C7 C8 C9 C10 . . . . 0.9(8) ?
C7 C8 C11 N1 . . . . 7.6(8) ?
C7 C8 C11 N4 . . . . -174.7(5) ?
C8 C9 C10 C5 . . . . -1.1(8) ?
C9 C8 C11 N1 . . . . -172.0(5) ?
C9 C8 C11 N4 . . . . 5.7(8) ?
C10 C5 C6 C7 . . . . -0.2(8) ?
C11 N1 N2 C12 . . . . -1.8(9) ?
C11 C8 C9 C10 . . . . -179.6(5) ?
C12 N3 N4 C11 . . . . 0.6(10) ?
Cl4 C15 C16 O4 . . . . 63.5(5) ?
Cl5 C15 C16 O4 . . . . -177.1(3) ?
Cl6 C15 C16 O4 . . . . -56.2(5) ?
N6 N7 C26 N8 . . . . -2.5(11) ?
N6 N7 C26 C27 . . . . 176.9(7) ?
N7 N6 C25 N9 . . . . 3.6(9) ?
N7 N6 C25 C22 . . . . -177.8(5) ?
N7 C26 C27 O6 . . . . 32.5(12) ?
N7 C26 C27 O6B . . . . 152.9(14) ?
N7 C26 C27 C28 . . . . -84.7(11) ?
N8 N9 C25 N6 . . . . -3.4(9) ?
N8 N9 C25 C22 . . . . 178.1(5) ?
N8 C26 C27 O6 . . . . -148.0(8) ?
N8 C26 C27 O6B . . . . -27.7(16) ?
N8 C26 C27 C28 . . . . 94.7(12) ?
N9 N8 C26 N7 . . . . 2.7(12) ?
N9 N8 C26 C27 . . . . -176.7(7) ?
N10 C18 C19 C20 . . . . -117.2(5) ?
N10 C18 C19 C24 . . . . 64.9(7) ?
C16 O4 C17 O5 . . . . -9.1(8) ?
C16 O4 C17 N10 . . . . 171.3(4) ?
C17 O4 C16 C15 . . . . -104.4(5) ?
C17 N10 C18 C19 . . . . -160.7(5) ?
C18 N10 C17 O4 . . . . -175.4(5) ?
C18 N10 C17 O5 . . . . 5.0(9) ?
C18 C19 C20 C21 . . . . -178.0(5) ?
C18 C19 C24 C23 . . . . 177.2(5) ?
C19 C20 C21 C22 . . . . 0.9(8) ?
C20 C19 C24 C23 . . . . -0.7(8) ?
C20 C21 C22 C23 . . . . -1.0(8) ?
C20 C21 C22 C25 . . . . 178.8(5) ?
C21 C22 C23 C24 . . . . 0.2(8) ?
C21 C22 C25 N6 . . . . 9.9(8) ?
C21 C22 C25 N9 . . . . -171.5(5) ?
C22 C23 C24 C19 . . . . 0.6(9) ?
C23 C22 C25 N6 . . . . -170.4(5) ?
C23 C22 C25 N9 . . . . 8.2(8) ?
C24 C19 C20 C21 . . . . -0.1(8) ?
C25 N6 N7 C26 . . . . -0.7(9) ?
C25 C22 C23 C24 . . . . -179.5(5) ?
C26 N8 N9 C25 . . . . 0.2(10) ?

loop_
_twin_individual_id
_twin_individual_mass_fraction_refined
_twin_individual_twin_matrix_11
_twin_individual_twin_matrix_12
_twin_individual_twin_matrix_13
_twin_individual_twin_matrix_21
_twin_individual_twin_matrix_22
_twin_individual_twin_matrix_23
_twin_individual_twin_matrix_31
_twin_individual_twin_matrix_32
_twin_individual_twin_matrix_33
1 0.8766(12) 1.0000 0.0000 0.0000 0.0000 1.0000 0.0000 0.0000 0.0000 1.0000
2 0.1234(12) -1.0006 0.0005 0.0002 -0.0013 -1.0000 0.0001 -0.4745 -0.5405 0.9998
